data_7043921
loop_
_publ_author_name
'Chen, Fengli'
'Bai, Dongjie'
'Jiang, Donghao'
'Wang, Yao'
'He, Yabing'

_publ_section_title
;
 A Comparative Study of C2H2 Adsorption Properties in Five Isomeric
 Copper-Based MOFs Based on Naphthalene-Derived Diisophthalates
;
_journal_name_full 'Dalton Trans.'
_journal_paper_doi 10.1039/C7DT02290E
_journal_year 2017
_chemical_formula_moiety 'C26 H16 Cu2 O10 [4DMF.CH3OH]'
_chemical_formula_sum 'C39 H48 Cu2 N4 O15'
_chemical_formula_weight 939.89
_space_group_crystal_system trigonal
_space_group_IT_number 166
_space_group_name_Hall '-R 3 2"'
_space_group_name_H-M_alt 'R -3 m :H'
_symmetry_space_group_name_Hall '-R 3 2"'
_symmetry_space_group_name_H-M 'R -3 m :H'
_atom_sites_solution_hydrogens difmap
_audit_creation_method SHELXL-2014/7
_audit_update_record
;
2017-07-31 deposited with the CCDC.
2017-08-07 downloaded from the CCDC.
;
_cell_angle_alpha 90
_cell_angle_beta 90
_cell_angle_gamma 120
_cell_formula_units_Z 9
_cell_length_a 18.5945(4)
_cell_length_b 18.5945(4)
_cell_length_c 38.5773(9)
_cell_measurement_reflns_used 16158
_cell_measurement_temperature 293(2)
_cell_measurement_theta_max 26.4
_cell_measurement_theta_min 1.0
_cell_volume 11551.3(4)
_computing_structure_refinement 'SHELXL-2014/7 (Sheldrick, 2014)'
_diffrn_ambient_temperature 293(2)
_diffrn_measured_fraction_theta_full 0.999
_diffrn_measured_fraction_theta_max 0.987
_diffrn_measurement_device_type 'Bruker SMART APEX II CCD area detector'
_diffrn_measurement_method 'omega scans'
_diffrn_radiation_type CuK\a
_diffrn_radiation_wavelength 1.54184
_diffrn_reflns_av_R_equivalents 0.0266
_diffrn_reflns_av_unetI/netI 0.0146
_diffrn_reflns_Laue_measured_fraction_full 0.999
_diffrn_reflns_Laue_measured_fraction_max 0.987
_diffrn_reflns_limit_h_max 23
_diffrn_reflns_limit_h_min -20
_diffrn_reflns_limit_k_max 21
_diffrn_reflns_limit_k_min -22
_diffrn_reflns_limit_l_max 45
_diffrn_reflns_limit_l_min -47
_diffrn_reflns_number 16158
_diffrn_reflns_point_group_measured_fraction_full 0.999
_diffrn_reflns_point_group_measured_fraction_max 0.987
_diffrn_reflns_theta_full 67.684
_diffrn_reflns_theta_max 74.661
_diffrn_reflns_theta_min 3.437
_diffrn_source 'fine-focus sealed tube'
_exptl_absorpt_coefficient_mu 1.537
_exptl_absorpt_correction_T_max 0.897
_exptl_absorpt_correction_T_min 0.827
_exptl_absorpt_correction_type empirical
_exptl_crystal_colour blue
_exptl_crystal_density_diffrn 1.216
_exptl_crystal_description block
_exptl_crystal_F_000 4392
_exptl_crystal_size_max 0.230
_exptl_crystal_size_mid 0.180
_exptl_crystal_size_min 0.130
_platon_squeeze_details
' the residual electron density of 1663 electrons per unit cell was tentatively assigned to 4 DMF and 1 MeOH, which were mainly established according to the elemental analysis'
_refine_diff_density_max 1.276
_refine_diff_density_min -0.795
_refine_diff_density_rms 0.092
_refine_ls_extinction_method none
_refine_ls_goodness_of_fit_ref 1.006
_refine_ls_hydrogen_treatment constr
_refine_ls_matrix_type full
_refine_ls_number_parameters 122
_refine_ls_number_reflns 2856
_refine_ls_number_restraints 109
_refine_ls_restrained_S_all 1.052
_refine_ls_R_factor_all 0.0724
_refine_ls_R_factor_gt 0.0695
_refine_ls_shift/su_max 0.001
_refine_ls_shift/su_mean 0.000
_refine_ls_structure_factor_coef Fsqd
_refine_ls_weighting_details 'w=1/[\s^2^(Fo^2^)+(0.1446P)^2^+42.3564P] where P=(Fo^2^+2Fc^2^)/3'
_refine_ls_weighting_scheme calc
_refine_ls_wR_factor_gt 0.2158
_refine_ls_wR_factor_ref 0.2191
_reflns_Friedel_coverage 0.000
_reflns_number_gt 2594
_reflns_number_total 2856
_reflns_threshold_expression 'I > 2\s(I)'
_cod_data_source_file c7dt02290e2.cif
_cod_data_source_block ZJNU-72
_cod_original_cell_volume 11551.4(6)
_cod_database_code 7043921
_shelx_shelxl_version_number 2014/7
_shelx_space_group_comment
;
The symmetry employed for this shelxl refinement is uniquely defined
by the following loop, which should always be used as a source of
symmetry information in preference to the above space-group names.
They are only intended as comments.
;
_shelx_estimated_absorpt_t_min 0.719
_shelx_estimated_absorpt_t_max 0.825
_platon_squeeze_void_probe_radius 1.20

loop_
_space_group_symop_operation_xyz
'x, y, z'
'-y, x-y, z'
'-x+y, -x, z'
'y, x, -z'
'x-y, -y, -z'
'-x, -x+y, -z'
'x+2/3, y+1/3, z+1/3'
'-y+2/3, x-y+1/3, z+1/3'
'-x+y+2/3, -x+1/3, z+1/3'
'y+2/3, x+1/3, -z+1/3'
'x-y+2/3, -y+1/3, -z+1/3'
'-x+2/3, -x+y+1/3, -z+1/3'
'x+1/3, y+2/3, z+2/3'
'-y+1/3, x-y+2/3, z+2/3'
'-x+y+1/3, -x+2/3, z+2/3'
'y+1/3, x+2/3, -z+2/3'
'x-y+1/3, -y+2/3, -z+2/3'
'-x+1/3, -x+y+2/3, -z+2/3'
'-x, -y, -z'
'y, -x+y, -z'
'x-y, x, -z'
'-y, -x, z'
'-x+y, y, z'
'x, x-y, z'
'-x+2/3, -y+1/3, -z+1/3'
'y+2/3, -x+y+1/3, -z+1/3'
'x-y+2/3, x+1/3, -z+1/3'
'-y+2/3, -x+1/3, z+1/3'
'-x+y+2/3, y+1/3, z+1/3'
'x+2/3, x-y+1/3, z+1/3'
'-x+1/3, -y+2/3, -z+2/3'
'y+1/3, -x+y+2/3, -z+2/3'
'x-y+1/3, x+2/3, -z+2/3'
'-y+1/3, -x+2/3, z+2/3'
'-x+y+1/3, y+2/3, z+2/3'
'x+1/3, x-y+2/3, z+2/3'

loop_
_atom_site_label
_atom_site_type_symbol
_atom_site_fract_x
_atom_site_fract_y
_atom_site_fract_z
_atom_site_U_iso_or_equiv
_atom_site_adp_type
_atom_site_occupancy
_atom_site_site_symmetry_order
_atom_site_calc_flag
_atom_site_refinement_flags_posn
_atom_site_refinement_flags_adp
_atom_site_refinement_flags_occupancy
C1 C 0.6397(2) 0.5478(2) 0.52703(9) 0.0516(8) Uani 1 1 d . U .
C2 C 0.7196(2) 0.5681(3) 0.54430(10) 0.0584(9) Uani 1 1 d . U .
C3 C 0.77699(17) 0.5540(3) 0.52737(13) 0.0534(11) Uani 1 2 d S TU P
H3 H 0.7674 0.5348 0.5046 0.064 Uiso 1 2 d R U P
C4 C 0.7338(3) 0.5967(4) 0.57778(12) 0.0847(15) Uani 1 1 d . U .
H4A H 0.6922 0.6016 0.5906 0.102 Uiso 1 1 d R U .
C5 C 0.8003(2) 0.6006(4) 0.59739(16) 0.093(2) Uani 1 2 d DS TU P
C6 C 0.8146(2) 0.6251(4) 0.63428(16) 0.093(2) Uani 0.5 2 d DR TU P
C7 C 0.8282(2) 0.7089(4) 0.64205(16) 0.110(9) Uani 0.25 1 d R U P
H7A H 0.8298 0.7451 0.6239 0.132 Uiso 0.25 1 d R U P
C8 C 0.8410(2) 0.7370(4) 0.67680(16) 0.19(2) Uani 0.25 1 d R U P
H8A H 0.8505 0.7915 0.6820 0.227 Uiso 0.25 1 d R U P
C9 C 0.8399(2) 0.6757(4) 0.70307(16) 0.089(4) Uani 0.5 2 d R TU P
C10 C 0.8260(2) 0.6056(4) 0.69594(16) 0.098(8) Uani 0.25 1 d R U P
C11 C 0.8245(2) 0.5519(4) 0.72244(16) 0.122(8) Uani 0.25 1 d R U P
H11A H 0.8331 0.5703 0.7461 0.146 Uiso 0.25 1 d R U P
C12 C 0.8108(2) 0.4739(4) 0.71468(16) 0.137(10) Uani 0.25 1 d R U P
H12A H 0.8100 0.4383 0.7329 0.164 Uiso 0.25 1 d R U P
C13 C 0.7981(2) 0.4458(4) 0.67993(16) 0.136(10) Uani 0.25 1 d R U P
H13A H 0.7886 0.3933 0.6747 0.163 Uiso 0.5 2 d R U P
C14 C 0.7992(2) 0.4963(4) 0.65366(16) 0.090(5) Uani 0.25 1 d R U P
H14A H 0.7904 0.4766 0.6302 0.108 Uiso 0.25 1 d R U P
C15 C 0.8130(2) 0.5772(4) 0.66078(16) 0.080(5) Uani 0.25 1 d R U P
Cu1 Cu 0.52375(2) 0.47625(2) 0.47182(2) 0.0381(3) Uani 1 2 d S T P
O1 O 0.58855(16) 0.55856(19) 0.54418(6) 0.0609(7) Uani 1 1 d . U .
O2 O 0.62867(15) 0.51827(16) 0.49667(6) 0.0543(6) Uani 1 1 d . U .
O1W O 0.5600(2) 0.4400(2) 0.42528(14) 0.117(2) Uani 1 2 d S TU P

loop_
_atom_site_aniso_label
_atom_site_aniso_U_11
_atom_site_aniso_U_22
_atom_site_aniso_U_33
_atom_site_aniso_U_23
_atom_site_aniso_U_13
_atom_site_aniso_U_12
C1 0.0556(18) 0.0630(19) 0.0495(17) -0.0077(14) -0.0075(14) 0.0394(16)
C2 0.058(2) 0.080(2) 0.0520(18) -0.0147(16) -0.0104(15) 0.0451(18)
C3 0.0533(18) 0.065(3) 0.046(2) -0.006(2) -0.0028(10) 0.0323(14)
C4 0.071(3) 0.136(4) 0.073(3) -0.039(3) -0.019(2) 0.072(3)
C5 0.075(2) 0.146(5) 0.081(4) -0.046(3) -0.0230(17) 0.073(2)
C6 0.075(2) 0.146(5) 0.081(4) -0.046(3) -0.0230(17) 0.073(2)
C7 0.113(12) 0.136(12) 0.101(12) -0.040(8) 0.006(8) 0.077(8)
C8 0.19(2) 0.20(2) 0.18(2) -0.013(10) 0.005(10) 0.099(13)
C9 0.072(5) 0.119(8) 0.091(7) -0.037(7) -0.018(3) 0.060(4)
C10 0.084(10) 0.128(11) 0.082(10) -0.005(8) -0.026(7) 0.054(8)
C11 0.129(12) 0.116(11) 0.115(11) -0.024(8) 0.011(8) 0.057(8)
C12 0.137(13) 0.146(13) 0.118(12) 0.011(9) -0.014(9) 0.063(9)
C13 0.132(13) 0.131(13) 0.131(12) -0.016(9) -0.006(9) 0.055(9)
C14 0.095(9) 0.096(9) 0.064(8) -0.008(7) -0.002(7) 0.038(7)
C15 0.072(7) 0.112(9) 0.074(8) -0.029(7) -0.022(6) 0.061(6)
Cu1 0.0520(4) 0.0520(4) 0.0274(4) -0.00088(9) 0.00088(9) 0.0390(3)
O1 0.0638(14) 0.0929(18) 0.0491(12) -0.0175(12) -0.0142(11) 0.0565(14)
O2 0.0549(13) 0.0750(16) 0.0450(12) -0.0100(11) -0.0073(10) 0.0414(12)
O1W 0.128(3) 0.128(3) 0.089(3) -0.0427(18) 0.0427(18) 0.059(4)

loop_
_atom_type_symbol
_atom_type_description
_atom_type_scat_dispersion_real
_atom_type_scat_dispersion_imag
_atom_type_scat_source
C C 0.0181 0.0091 'International Tables Vol C Tables 4.2.6.8 and 6.1.1.4'
H H 0.0000 0.0000 'International Tables Vol C Tables 4.2.6.8 and 6.1.1.4'
N N 0.0311 0.0180 'International Tables Vol C Tables 4.2.6.8 and 6.1.1.4'
O O 0.0492 0.0322 'International Tables Vol C Tables 4.2.6.8 and 6.1.1.4'
Cu Cu -1.9646 0.5888 'International Tables Vol C Tables 4.2.6.8 and 6.1.1.4'

loop_
_geom_angle_atom_site_label_1
_geom_angle_atom_site_label_2
_geom_angle_atom_site_label_3
_geom_angle
_geom_angle_site_symmetry_1
_geom_angle_site_symmetry_3
O1 C1 O2 125.9(3) . .
O1 C1 C2 117.5(3) . .
O2 C1 C2 116.5(3) . .
C4 C2 C3 120.1(3) . .
C4 C2 C1 119.5(3) . .
C3 C2 C1 120.4(3) . .
C2 C3 C2 120.0(5) 23_655 .
C2 C3 H3 120.0 23_655 .
C2 C3 H3 120.0 . .
C2 C4 C5 121.0(4) . .
C2 C4 H4A 121.0 . .
C5 C4 H4A 116.2 . .
C4 C5 C4 115.4(6) . 23_655
C4 C5 C6 123.1(3) . .
C4 C5 C6 120.2(3) 23_655 .
C4 C5 C9 115.9(3) . 25_666
C4 C5 C9 118.5(3) 23_655 25_666
C6 C5 C9 20.6(5) . 25_666
C9 C6 C8 122.7(11) 25_666 11_566
C9 C6 C8 133.4(15) 25_666 25_666
C8 C6 C8 55.3(7) 11_566 25_666
C9 C6 C15 133.9(10) 25_666 23_655
C8 C6 C15 11.5(5) 11_566 23_655
C8 C6 C15 47.7(4) 25_666 23_655
C9 C6 C15 143.0(11) 25_666 .
C8 C6 C15 48.2(4) 11_566 .
C8 C6 C15 11.3(5) 25_666 .
C15 C6 C15 39.1 23_655 .
C9 C6 C7 30.8(11) 25_666 .
C8 C6 C7 92.7(6) 11_566 .
C8 C6 C7 112.6(6) 25_666 .
C15 C6 C7 103.5 23_655 .
C15 C6 C7 118.6 . .
C9 C6 C7 38.6(9) 25_666 23_655
C8 C6 C7 112.1(6) 11_566 23_655
C8 C6 C7 95.6(6) 25_666 23_655
C15 C6 C7 118.6 23_655 23_655
C15 C6 C7 106.2 . 23_655
C7 C6 C7 38.9 . 23_655
C9 C6 C5 88.9(12) 25_666 .
C8 C6 C5 128.1(5) 11_566 .
C8 C6 C5 131.4(6) 25_666 .
C15 C6 C5 124.0 23_655 .
C15 C6 C5 125.9 . .
C7 C6 C5 115.4 . .
C7 C6 C5 117.0 23_655 .
C9 C6 C10 21.6(8) 25_666 25_666
C8 C6 C10 102.1(6) 11_566 25_666
C8 C6 C10 118.2(8) 25_666 25_666
C15 C6 C10 112.9(4) 23_655 25_666
C15 C6 C10 125.5(4) . 25_666
C7 C6 C10 9.4(4) . 25_666
C7 C6 C10 34.83(13) 23_655 25_666
C5 C6 C10 108.4(4) . 25_666
C9 C6 C10 29.5(6) 25_666 11_566
C8 C6 C10 117.4(8) 11_566 11_566
C8 C6 C10 104.9(7) 25_666 11_566
C15 C6 C10 125.1(4) 23_655 11_566
C15 C6 C10 115.5(4) . 11_566
C7 C6 C10 35.14(12) . 11_566
C7 C6 C10 9.3(4) 23_655 11_566
C5 C6 C10 109.4(4) . 11_566
C10 C6 C10 29.1(2) 25_666 11_566
C10 C7 C10 59.8(4) 25_666 11_566
C10 C7 C7 80.8(4) 25_666 23_655
C10 C7 C7 21.0(8) 11_566 23_655
C10 C7 C9 112.6(18) 25_666 25_666
C10 C7 C9 76.2(4) 11_566 25_666
C7 C7 C9 64.5(3) 23_655 25_666
C10 C7 C15 87.5(18) 25_666 25_666
C10 C7 C15 87.9(7) 11_566 25_666
C7 C7 C15 88.6 23_655 25_666
C9 C7 C15 141.6(9) 25_666 25_666
C10 C7 C6 128.1(15) 25_666 .
C10 C7 C6 85.0(7) 11_566 .
C7 C7 C6 69.2 23_655 .
C9 C7 C6 15.7(8) 25_666 .
C15 C7 C6 131.1(5) 25_666 .
C10 C7 C8 102.0(18) 25_666 .
C10 C7 C8 95.1(7) 11_566 .
C7 C7 C8 90.9 23_655 .
C9 C7 C8 132.2(7) 25_666 .
C15 C7 C8 14.4(6) 25_666 .
C6 C7 C8 119.3 . .
C10 C7 C15 83.0(15) 25_666 11_566
C10 C7 C15 57.8(4) 11_566 11_566
C7 C7 C15 56.1(2) 23_655 11_566
C9 C7 C15 114.7(4) 25_666 11_566
C15 C7 C15 32.5(2) 25_666 11_566
C6 C7 C15 110.7(4) . 11_566
C8 C7 C15 37.4(3) . 11_566
C10 C7 C11 27.6(10) 25_666 25_666
C10 C7 C11 83.6(9) 11_566 25_666
C7 C7 C11 103.87(11) 23_655 25_666
C9 C7 C11 109.6(9) 25_666 25_666
C15 C7 C11 102.9(7) 25_666 25_666
C6 C7 C11 124.2(4) . 25_666
C8 C7 C11 116.1(4) . 25_666
C15 C7 C11 108.3(7) 11_566 25_666
C10 C7 C8 94.3(15) 25_666 23_655
C10 C7 C8 61.4(7) 11_566 23_655
C7 C7 C8 54.7 23_655 23_655
C9 C7 C8 107.1(5) 25_666 23_655
C15 C7 C8 36.4(2) 25_666 23_655
C6 C7 C8 100.9 . 23_655
C8 C7 C8 36.2 . 23_655
C15 C7 C8 11.8(5) 11_566 23_655
C11 C7 C8 120.0(3) 25_666 23_655
C10 C7 C8 164.2(18) 25_666 11_566
C10 C7 C8 111.1(8) 11_566 11_566
C7 C7 C8 90.7 23_655 11_566
C9 C7 C8 51.6(6) 25_666 11_566
C15 C7 C8 105.7(8) 25_666 11_566
C6 C7 C8 36.1(3) . 11_566
C8 C7 C8 91.5(4) . 11_566
C15 C7 C8 103.4(6) 11_566 11_566
C11 C7 C8 148.1(6) 25_666 11_566
C8 C7 C8 91.6(3) 23_655 11_566
C10 C7 H7A 33.9 25_666 .
C10 C7 H7A 88.8 11_566 .
C7 C7 H7A 108.7 23_655 .
C9 C7 H7A 107.5 25_666 .
C15 C7 H7A 106.8 25_666 .
C6 C7 H7A 121.4 . .
C8 C7 H7A 119.3 . .
C15 C7 H7A 114.3 11_566 .
C11 C7 H7A 6.3 25_666 .
C8 C7 H7A 126.1 23_655 .
C8 C7 H7A 142.3 11_566 .
C15 C8 C15 60.9(4) 25_666 11_566
C15 C8 C8 80.7(4) 25_666 23_655
C15 C8 C8 19.9(7) 11_566 23_655
C15 C8 C6 131.9(15) 25_666 25_666
C15 C8 C6 81.0(4) 11_566 25_666
C8 C8 C6 64.1(3) 23_655 25_666
C15 C8 C7 80.7(18) 25_666 .
C15 C8 C7 86.0(6) 11_566 .
C8 C8 C7 89.1 23_655 .
C6 C8 C7 127.4(6) 25_666 .
C15 C8 C9 144.8(10) 25_666 .
C15 C8 C9 87.8(7) 11_566 .
C8 C8 C9 68.8 23_655 .
C6 C8 C9 15.3(6) 25_666 .
C7 C8 C9 114.8 . .
C15 C8 C10 67.5(18) 25_666 25_666
C15 C8 C10 79.7(7) 11_566 25_666
C8 C8 C10 87.0 23_655 25_666
C6 C8 C10 136.3(8) 25_666 25_666
C7 C8 C10 13.2(5) . 25_666
C9 C8 C10 125.6(4) . 25_666
C15 C8 C14 39.9(13) 25_666 25_666
C15 C8 C14 88.1(8) 11_566 25_666
C8 C8 C14 105.13(10) 23_655 25_666
C6 C8 C14 118.2(8) 25_666 25_666
C7 C8 C14 112.0(4) . 25_666
C9 C8 C14 132.6(4) . 25_666
C10 C8 C14 100.0(8) 25_666 25_666
C15 C8 C7 77.1(15) 25_666 23_655
C15 C8 C7 54.0(6) 11_566 23_655
C8 C8 C7 54.7 23_655 23_655
C6 C8 C7 104.5(4) 25_666 23_655
C7 C8 C7 34.3 . 23_655
C9 C8 C7 97.9 . 23_655
C10 C8 C7 34.43(17) 25_666 23_655
C14 C8 C7 117.0(4) 25_666 23_655
C15 C8 C10 66.2(15) 25_666 11_566
C15 C8 C10 52.9(5) 11_566 11_566
C8 C8 C10 58.3(2) 23_655 11_566
C6 C8 C10 114.0(4) 25_666 11_566
C7 C8 C10 33.1(2) . 11_566
C9 C8 C10 108.8(4) . 11_566
C10 C8 C10 28.67(18) 25_666 11_566
C14 C8 C10 105.9(7) 25_666 11_566
C7 C8 C10 11.4(4) 23_655 11_566
C15 C8 C7 165.4(16) 25_666 11_566
C15 C8 C7 108.8(7) 11_566 11_566
C8 C8 C7 89.3 23_655 11_566
C6 C8 C7 49.7(6) 25_666 11_566
C7 C8 C7 88.5(4) . 11_566
C9 C8 C7 34.6(3) . 11_566
C10 C8 C7 101.5(6) 25_666 11_566
C14 C8 C7 154.7(6) 25_666 11_566
C7 C8 C7 88.4(3) 23_655 11_566
C10 C8 C7 99.4(5) 11_566 11_566
C15 C8 H8A 49.7 25_666 .
C15 C8 H8A 94.7 11_566 .
C8 C8 H8A 110.1 23_655 .
C6 C8 H8A 112.0 25_666 .
C7 C8 H8A 119.7 . .
C9 C8 H8A 125.5 . .
C10 C8 H8A 108.3 25_666 .
C14 C8 H8A 9.8 25_666 .
C7 C8 H8A 126.8 23_655 .
C10 C8 H8A 115.7 11_566 .
C7 C8 H8A 144.8 11_566 .
C6 C9 C7 122.8(13) 25_666 11_566
C6 C9 C7 133.5(17) 25_666 25_666
C7 C9 C7 54.7(6) 11_566 25_666
C6 C9 C10 138.0(8) 25_666 23_655
C7 C9 C10 15.4(7) 11_566 23_655
C7 C9 C10 49.8(4) 25_666 23_655
C6 C9 C10 148.8(11) 25_666 .
C7 C9 C10 50.1(4) 11_566 .
C7 C9 C10 15.6(7) 25_666 .
C10 C9 C10 40.7 23_655 .
C6 C9 C8 31.3(11) 25_666 .
C7 C9 C8 92.3(7) 11_566 .
C7 C9 C8 112.3(7) 25_666 .
C10 C9 C8 107.7 23_655 .
C10 C9 C8 124.4 . .
C6 C9 C8 39.2(9) 25_666 23_655
C7 C9 C8 112.0(7) 11_566 23_655
C7 C9 C8 95.2(7) 25_666 23_655
C10 C9 C8 124.5 23_655 23_655
C10 C9 C8 110.8 . 23_655
C8 C9 C8 39.7 . 23_655
C6 C9 C5 70.5(11) 25_666 25_666
C7 C9 C5 141.0(8) 11_566 25_666
C7 C9 C5 145.7(9) 25_666 25_666
C10 C9 C5 134.2(4) 23_655 25_666
C10 C9 C5 136.8(5) . 25_666
C8 C9 C5 98.7(5) . 25_666
C8 C9 C5 99.8(5) 23_655 25_666
C6 C9 C15 26.4(9) 25_666 25_666
C7 C9 C15 98.1(7) 11_566 25_666
C7 C9 C15 113.5(9) 25_666 25_666
C10 C9 C15 113.5(3) 23_655 25_666
C10 C9 C15 126.7(3) . 25_666
C8 C9 C15 6.4(2) . 25_666
C8 C9 C15 34.40(12) 23_655 25_666
C5 C9 C15 95.7(6) 25_666 25_666
C6 C9 C15 33.3(8) 25_666 11_566
C7 C9 C15 112.8(9) 11_566 11_566
C7 C9 C15 100.6(8) 25_666 11_566
C10 C9 C15 126.3(3) 23_655 11_566
C10 C9 C15 116.2(3) . 11_566
C8 C9 C15 34.78(11) . 11_566
C8 C9 C15 6.1(2) 23_655 11_566
C5 C9 C15 96.5(7) 25_666 11_566
C15 C9 C15 29.1(2) 25_666 11_566
C7 C10 C10 99.2(4) 25_666 23_655
C7 C10 C7 78.2(12) 25_666 11_566
C10 C10 C7 21.0(8) 23_655 11_566
C7 C10 C9 51.9(15) 25_666 .
C10 C10 C9 71.3 23_655 .
C7 C10 C9 57.2(7) 11_566 .
C7 C10 C11 145.8(11) 25_666 .
C10 C10 C11 109.4 23_655 .
C7 C10 C11 129.0(8) 11_566 .
C9 C10 C11 120.4 . .
C7 C10 C15 78.0(18) 25_666 .
C10 C10 C15 90.9 23_655 .
C7 C10 C15 86.6(7) 11_566 .
C9 C10 C15 120.8 . .
C11 C10 C15 118.8 . .
C7 C10 C8 64.8(18) 25_666 25_666
C10 C10 C8 93.0 23_655 25_666
C7 C10 C8 84.1(8) 11_566 25_666
C9 C10 C8 109.2(5) . 25_666
C11 C10 C8 129.7(4) . 25_666
C15 C10 C8 13.2(5) . 25_666
C7 C10 C6 42.6(13) 25_666 25_666
C10 C10 C6 74.21(12) 23_655 25_666
C7 C10 C6 57.5(6) 11_566 25_666
C9 C10 C6 9.5(4) . 25_666
C11 C10 C6 128.7(4) . 25_666
C15 C10 C6 112.2(4) . 25_666
C8 C10 C6 100.2(8) 25_666 25_666
C7 C10 C15 84.8(16) 25_666 23_655
C10 C10 C15 58.3 23_655 23_655
C7 C10 C15 56.3(7) 11_566 23_655
C9 C10 C15 105.2 . 23_655
C11 C10 C15 126.1 . 23_655
C15 C10 C15 32.7 . 23_655
C8 C10 C15 36.90(15) 25_666 23_655
C6 C10 C15 100.0(3) 25_666 23_655
C7 C10 C8 74.2(16) 25_666 11_566
C10 C10 C8 58.3(2) 23_655 11_566
C7 C10 C8 51.7(5) 11_566 11_566
C9 C10 C8 95.6(4) . 11_566
C11 C10 C8 137.2(4) . 11_566
C15 C10 C8 34.9(2) . 11_566
C8 C10 C8 34.7(2) 25_666 11_566
C6 C10 C8 89.7(5) 25_666 11_566
C15 C10 C8 11.1(4) 23_655 11_566
C7 C10 C11 140.7(7) 25_666 23_655
C10 C10 C11 45.1 23_655 23_655
C7 C10 C11 65.2(8) 11_566 23_655
C9 C10 C11 94.2 . 23_655
C11 C10 C11 64.2 . 23_655
C15 C10 C11 112.2 . 23_655
C8 C10 C11 122.0(3) 25_666 23_655
C6 C10 C11 102.1(3) 25_666 23_655
C15 C10 C11 86.6 23_655 23_655
C8 C10 C11 92.9(3) 11_566 23_655
C12 C11 C10 120.9 . .
C12 C11 C7 123.3(4) . 25_666
C10 C11 C7 6.7(2) . 25_666
C12 C11 C11 110.1 . 23_655
C10 C11 C11 70.6 . 23_655
C7 C11 C11 76.13(11) 25_666 23_655
C12 C11 C10 122.9 . 23_655
C10 C11 C10 25.5 . 23_655
C7 C11 C10 31.18(12) 25_666 23_655
C11 C11 C10 45.1 23_655 23_655
C12 C11 H11A 119.5 . .
C10 C11 H11A 119.6 . .
C7 C11 H11A 116.8 25_666 .
C11 C11 H11A 89.3 23_655 .
C10 C11 H11A 111.4 23_655 .
C11 C12 C13 120.3 . .
C11 C12 H12A 119.9 . .
C13 C12 H12A 119.9 . .
C14 C13 C12 120.3 . .
C14 C13 C13 132.5 . 24
C12 C13 C13 106.5 . 24
C14 C13 H13A 119.4 . .
C12 C13 H13A 120.4 . .
C13 C13 H13A 15.9 24 .
C13 C14 C15 120.9 . .
C13 C14 C8 127.3(4) . 25_666
C15 C14 C8 9.2(4) . 25_666
C13 C14 C14 109.1 . 23_655
C15 C14 C14 69.7 . 23_655
C8 C14 C14 74.87(11) 25_666 23_655
C13 C14 C15 122.0 . 23_655
C15 C14 C15 26.2 . 23_655
C8 C14 C15 32.07(15) 25_666 23_655
C14 C14 C15 43.5 23_655 23_655
C13 C14 H14A 119.6 . .
C15 C14 H14A 119.5 . .
C8 C14 H14A 112.7 25_666 .
C14 C14 H14A 91.2 23_655 .
C15 C14 H14A 111.8 23_655 .
C8 C15 C15 99.3(4) 25_666 23_655
C8 C15 C8 79.4(11) 25_666 11_566
C15 C15 C8 19.9(7) 23_655 11_566
C8 C15 C6 36.9(13) 25_666 .
C15 C15 C6 72.0 23_655 .
C8 C15 C6 54.3(7) 11_566 .
C8 C15 C7 84.8(18) 25_666 25_666
C15 C15 C7 91.4 23_655 25_666
C8 C15 C7 89.6(7) 11_566 25_666
C6 C15 C7 109.5(5) . 25_666
C8 C15 C14 130.9(15) 25_666 .
C15 C15 C14 110.3 23_655 .
C8 C15 C14 124.9(7) 11_566 .
C6 C15 C14 119.1 . .
C7 C15 C14 130.7(5) 25_666 .
C8 C15 C10 99.3(18) 25_666 .
C15 C15 C10 89.1 23_655 .
C8 C15 C10 92.2(6) 11_566 .
C6 C15 C10 122.1 . .
C7 C15 C10 14.4(6) 25_666 .
C14 C15 C10 118.8 . .
C8 C15 C10 102.7(16) 25_666 23_655
C15 C15 C10 58.3 23_655 23_655
C8 C15 C10 63.4(7) 11_566 23_655
C6 C15 C10 107.1 . 23_655
C7 C15 C10 35.8(2) 25_666 23_655
C14 C15 C10 126.0 . 23_655
C10 C15 C10 30.8 . 23_655
C8 C15 C7 91.0(16) 25_666 11_566
C15 C15 C7 56.1(2) 23_655 11_566
C8 C15 C7 56.7(4) 11_566 11_566
C6 C15 C7 95.6(4) . 11_566
C7 C15 C7 35.3(2) 25_666 11_566
C14 C15 C7 137.9(5) . 11_566
C10 C15 C7 35.6(3) . 11_566
C10 C15 C7 12.2(5) 23_655 11_566
C8 C15 C9 28.7(10) 25_666 25_666
C15 C15 C9 74.30(12) 23_655 25_666
C8 C15 C9 55.1(6) 11_566 25_666
C6 C15 C9 10.5(3) . 25_666
C7 C15 C9 99.4(7) 25_666 25_666
C14 C15 C9 128.5(3) . 25_666
C10 C15 C9 112.4(4) . 25_666
C10 C15 C9 100.7(3) 23_655 25_666
C7 C15 C9 88.8(5) 11_566 25_666
C8 C15 C14 129.7(11) 25_666 23_655
C15 C15 C14 43.5 23_655 23_655
C8 C15 C14 59.9(7) 11_566 23_655
C6 C15 C14 93.1 . 23_655
C7 C15 C14 120.1(3) 25_666 23_655
C14 C15 C14 66.9 . 23_655
C10 C15 C14 109.7 . 23_655
C10 C15 C14 85.2 23_655 23_655
C7 C15 C14 89.9(3) 11_566 23_655
C9 C15 C14 101.0(2) 25_666 23_655
O1 Cu1 O1 88.98(18) 19_666 4_556
O1 Cu1 O2 167.81(10) 19_666 .
O1 Cu1 O2 89.81(12) 4_556 .
O1 Cu1 O2 89.81(12) 19_666 22_665
O1 Cu1 O2 167.80(10) 4_556 22_665
O2 Cu1 O2 88.82(15) . 22_665
O1 Cu1 O1W 94.78(16) 19_666 .
O1 Cu1 O1W 94.78(16) 4_556 .
O2 Cu1 O1W 97.41(16) . .
O2 Cu1 O1W 97.41(15) 22_665 .
O1 Cu1 Cu1 83.72(7) 19_666 19_666
O1 Cu1 Cu1 83.72(7) 4_556 19_666
O2 Cu1 Cu1 84.08(7) . 19_666
O2 Cu1 Cu1 84.08(7) 22_665 19_666
O1W Cu1 Cu1 177.9(2) . 19_666
C1 O1 Cu1 123.4(2) . 19_666
C1 O2 Cu1 122.7(2) . .

loop_
_geom_bond_atom_site_label_1
_geom_bond_atom_site_label_2
_geom_bond_distance
_geom_bond_site_symmetry_2
C1 O1 1.254(4) .
C1 O2 1.266(4) .
C1 C2 1.495(5) .
C2 C4 1.371(5) .
C2 C3 1.383(4) .
C3 C2 1.383(4) 23_655
C3 H3 0.9304 .
C4 C5 1.420(5) .
C4 H4A 0.9599 .
C5 C4 1.420(5) 23_655
C5 C6 1.4771 .
C5 C9 1.567(11) 25_666
C6 C9 0.552(14) 25_666
C6 C8 1.120(12) 11_566
C6 C8 1.084(12) 25_666
C6 C15 1.3720 23_655
C6 C15 1.3466 .
C6 C7 1.4792 .
C6 C7 1.4541 23_655
C6 C10 1.723(12) 25_666
C6 C10 1.704(13) 11_566
C7 C10 0.357(14) 25_666
C7 C10 0.984(5) 11_566
C7 C7 0.9763 23_655
C7 C9 1.044(10) 25_666
C7 C15 1.402(11) 25_666
C7 C8 1.4149 .
C7 C15 1.689(9) 11_566
C7 C11 1.727(14) 25_666
C7 C8 1.7323 23_655
C7 C8 1.896(14) 11_566
C7 H7A 0.9600 .
C8 C15 0.354(14) 25_666
C8 C15 1.027(5) 11_566
C8 C8 1.0231 23_655
C8 C6 1.084(12) 25_666
C8 C9 1.5175 .
C8 C10 1.529(12) 25_666
C8 C14 1.673(12) 25_666
C8 C7 1.7321 23_655
C8 C10 1.795(10) 11_566
C8 C7 1.896(14) 11_566
C8 H8A 0.9602 .
C9 C6 0.552(14) 25_666
C9 C7 1.079(10) 11_566
C9 C7 1.044(10) 25_666
C9 C10 1.2525 23_655
C9 C10 1.2262 .
C9 C8 1.4919 23_655
C9 C5 1.567(11) 25_666
C9 C15 1.819(14) 25_666
C9 C15 1.799(14) 11_566
C10 C7 0.357(14) 25_666
C10 C10 0.8620 23_655
C10 C7 0.985(5) 11_566
C10 C11 1.4197 .
C10 C15 1.4320 .
C10 C8 1.529(12) 25_666
C10 C6 1.723(12) 25_666
C10 C15 1.6834 23_655
C10 C8 1.795(10) 11_566
C10 C11 1.8897 23_655
C11 C12 1.3746 .
C11 C7 1.727(14) 25_666
C11 C11 1.8042 23_655
C11 C10 1.8897 23_655
C11 H11A 0.9604 .
C12 C13 1.4149 .
C12 H12A 0.9600 .
C13 C14 1.3745 .
C13 C13 1.740(11) 24
C13 H13A 0.9245 .
C14 C15 1.4199 .
C14 C8 1.673(12) 25_666
C14 C14 1.8967 23_655
C14 C15 1.9339 23_655
C14 H14A 0.9600 .
C15 C8 0.354(14) 25_666
C15 C15 0.9091 23_655
C15 C8 1.027(5) 11_566
C15 C7 1.402(11) 25_666
C15 C10 1.6834 23_655
C15 C7 1.689(9) 11_566
C15 C9 1.818(14) 25_666
C15 C14 1.9340 23_655
Cu1 O1 1.952(2) 19_666
Cu1 O1 1.952(2) 4_556
Cu1 O2 1.952(2) .
Cu1 O2 1.952(2) 22_665
Cu1 O1W 2.141(4) .
Cu1 Cu1 2.6587(10) 19_666
O1 Cu1 1.952(2) 19_666

loop_
_geom_torsion_atom_site_label_1
_geom_torsion_atom_site_label_2
_geom_torsion_atom_site_label_3
_geom_torsion_atom_site_label_4
_geom_torsion
_geom_torsion_site_symmetry_1
_geom_torsion_site_symmetry_4
O1 C1 C2 C4 0.4(6) . .
O2 C1 C2 C4 -177.0(4) . .
O1 C1 C2 C3 177.0(4) . .
O2 C1 C2 C3 -0.5(6) . .
C4 C2 C3 C2 0.5(9) . 23_655
C1 C2 C3 C2 -176.0(3) . 23_655
C3 C2 C4 C5 -9.5(9) . .
C1 C2 C4 C5 167.1(5) . .
C2 C4 C5 C4 17.5(11) . 23_655
C2 C4 C5 C6 -175.4(4) . .
C2 C4 C5 C9 162.3(7) . 25_666
C4 C5 C6 C9 -75.3(3) . 25_666
C4 C5 C6 C9 91.2(6) 23_655 25_666
C4 C5 C6 C8 56.8(4) . 11_566
C4 C5 C6 C8 -136.7(9) 23_655 11_566
C9 C5 C6 C8 132.1(4) 25_666 11_566
C4 C5 C6 C8 130.9(9) . 25_666
C4 C5 C6 C8 -62.6(4) 23_655 25_666
C9 C5 C6 C8 -153.8(7) 25_666 25_666
C4 C5 C6 C15 70.1(5) . 23_655
C4 C5 C6 C15 -123.4(4) 23_655 23_655
C9 C5 C6 C15 145.4(2) 25_666 23_655
C4 C5 C6 C15 118.2(5) . .
C4 C5 C6 C15 -75.3(4) 23_655 .
C9 C5 C6 C15 -166.5(2) 25_666 .
C4 C5 C6 C7 -59.2(4) . .
C4 C5 C6 C7 107.3(4) 23_655 .
C9 C5 C6 C7 16.1(2) 25_666 .
C4 C5 C6 C7 -102.7(4) . 23_655
C4 C5 C6 C7 63.8(4) 23_655 23_655
C9 C5 C6 C7 -27.4(2) 25_666 23_655
C4 C5 C6 C10 -66.0(4) . 25_666
C4 C5 C6 C10 100.6(5) 23_655 25_666
C9 C5 C6 C10 9.35(6) 25_666 25_666
C4 C5 C6 C10 -96.8(5) . 11_566
C4 C5 C6 C10 69.7(4) 23_655 11_566
C9 C5 C6 C10 -21.5(3) 25_666 11_566
C9 C6 C7 C10 -10.4(5) 25_666 25_666
C8 C6 C7 C10 -178.1(18) 11_566 25_666
C8 C6 C7 C10 128.6(14) 25_666 25_666
C15 C6 C7 C10 178.1(15) 23_655 25_666
C15 C6 C7 C10 139.2(15) . 25_666
C7 C6 C7 C10 59.0(15) 23_655 25_666
C5 C6 C7 C10 -43.2(15) . 25_666
C10 C6 C7 C10 44.8(9) 11_566 25_666
C9 C6 C7 C10 -55.2(7) 25_666 11_566
C8 C6 C7 C10 137.1(11) 11_566 11_566
C8 C6 C7 C10 83.9(5) 25_666 11_566
C15 C6 C7 C10 133.3(7) 23_655 11_566
C15 C6 C7 C10 94.5(7) . 11_566
C7 C6 C7 C10 14.2(7) 23_655 11_566
C5 C6 C7 C10 -88.0(7) . 11_566
C10 C6 C7 C10 -44.8(9) 25_666 11_566
C9 C6 C7 C7 -69.4(11) 25_666 23_655
C8 C6 C7 C7 122.9(4) 11_566 23_655
C8 C6 C7 C7 69.6(4) 25_666 23_655
C15 C6 C7 C7 119.1 23_655 23_655
C15 C6 C7 C7 80.2 . 23_655
C5 C6 C7 C7 -102.2 . 23_655
C10 C6 C7 C7 -59.0(15) 25_666 23_655
C10 C6 C7 C7 -14.2(7) 11_566 23_655
C8 C6 C7 C9 -167.7(15) 11_566 25_666
C8 C6 C7 C9 139.0(11) 25_666 25_666
C15 C6 C7 C9 -171.5(11) 23_655 25_666
C15 C6 C7 C9 149.6(11) . 25_666
C7 C6 C7 C9 69.4(11) 23_655 25_666
C5 C6 C7 C9 -32.8(11) . 25_666
C10 C6 C7 C9 10.4(5) 25_666 25_666
C10 C6 C7 C9 55.2(7) 11_566 25_666
C9 C6 C7 C15 -138.0(11) 25_666 25_666
C8 C6 C7 C15 54.4(6) 11_566 25_666
C8 C6 C7 C15 1.1 25_666 25_666
C15 C6 C7 C15 50.5(4) 23_655 25_666
C15 C6 C7 C15 11.7(4) . 25_666
C7 C6 C7 C15 -68.6(4) 23_655 25_666
C5 C6 C7 C15 -170.8(4) . 25_666
C10 C6 C7 C15 -127.6(13) 25_666 25_666
C10 C6 C7 C15 -82.8(5) 11_566 25_666
C9 C6 C7 C8 -148.3(11) 25_666 .
C8 C6 C7 C8 44.1(4) 11_566 .
C8 C6 C7 C8 -9.2(4) 25_666 .
C15 C6 C7 C8 40.3 23_655 .
C15 C6 C7 C8 1.4 . .
C7 C6 C7 C8 -78.9 23_655 .
C5 C6 C7 C8 178.9 . .
C10 C6 C7 C8 -137.9(15) 25_666 .
C10 C6 C7 C8 -93.1(7) 11_566 .
C9 C6 C7 C15 -107.9(10) 25_666 11_566
C8 C6 C7 C15 84.4(7) 11_566 11_566
C8 C6 C7 C15 31.10(15) 25_666 11_566
C15 C6 C7 C15 80.6(4) 23_655 11_566
C15 C6 C7 C15 41.7(4) . 11_566
C7 C6 C7 C15 -38.5(4) 23_655 11_566
C5 C6 C7 C15 -140.7(4) . 11_566
C10 C6 C7 C15 -97.5(12) 25_666 11_566
C10 C6 C7 C15 -52.8(4) 11_566 11_566
C9 C6 C7 C11 23.6(10) 25_666 25_666
C8 C6 C7 C11 -144.1(4) 11_566 25_666
C8 C6 C7 C11 162.6(6) 25_666 25_666
C15 C6 C7 C11 -147.92(18) 23_655 25_666
C15 C6 C7 C11 173.19(18) . 25_666
C7 C6 C7 C11 92.97(18) 23_655 25_666
C5 C6 C7 C11 -9.23(18) . 25_666
C10 C6 C7 C11 34.0(14) 25_666 25_666
C10 C6 C7 C11 78.7(8) 11_566 25_666
C9 C6 C7 C8 -114.8(11) 25_666 23_655
C8 C6 C7 C8 77.5(4) 11_566 23_655
C8 C6 C7 C8 24.3(4) 25_666 23_655
C15 C6 C7 C8 73.7 23_655 23_655
C15 C6 C7 C8 34.9 . 23_655
C7 C6 C7 C8 -45.4 23_655 23_655
C5 C6 C7 C8 -147.6 . 23_655
C10 C6 C7 C8 -104.4(15) 25_666 23_655
C10 C6 C7 C8 -59.6(7) 11_566 23_655
C9 C6 C7 C8 167.7(15) 25_666 11_566
C8 C6 C7 C8 -53.3(6) 25_666 11_566
C15 C6 C7 C8 -3.8(4) 23_655 11_566
C15 C6 C7 C8 -42.7(4) . 11_566
C7 C6 C7 C8 -122.9(4) 23_655 11_566
C5 C6 C7 C8 134.9(4) . 11_566
C10 C6 C7 C8 178.1(18) 25_666 11_566
C10 C6 C7 C8 -137.1(11) 11_566 11_566
C10 C7 C8 C15 0.0 25_666 25_666
C10 C7 C8 C15 60.2(4) 11_566 25_666
C7 C7 C8 C15 80.8(4) 23_655 25_666
C9 C7 C8 C15 136.2(2) 25_666 25_666
C6 C7 C8 C15 147.3(4) . 25_666
C15 C7 C8 C15 61.1(3) 11_566 25_666
C11 C7 C8 C15 -25.2(5) 25_666 25_666
C8 C7 C8 C15 80.8(4) 23_655 25_666
C8 C7 C8 C15 171.5(4) 11_566 25_666
C10 C7 C8 C15 -61.1(4) 25_666 11_566
C10 C7 C8 C15 -0.9 11_566 11_566
C7 C7 C8 C15 19.7(7) 23_655 11_566
C9 C7 C8 C15 75.09(15) 25_666 11_566
C15 C7 C8 C15 -61.1(4) 25_666 11_566
C6 C7 C8 C15 86.2(7) . 11_566
C11 C7 C8 C15 -86.3(9) 25_666 11_566
C8 C7 C8 C15 19.7(7) 23_655 11_566
C8 C7 C8 C15 110.4(7) 11_566 11_566
C10 C7 C8 C8 -80.8(4) 25_666 23_655
C10 C7 C8 C8 -20.6(8) 11_566 23_655
C7 C7 C8 C8 0.0 23_655 23_655
C9 C7 C8 C8 55.4(6) 25_666 23_655
C15 C7 C8 C8 -80.8(4) 25_666 23_655
C6 C7 C8 C8 66.5 . 23_655
C15 C7 C8 C8 -19.7(7) 11_566 23_655
C11 C7 C8 C8 -105.96(14) 25_666 23_655
C8 C7 C8 C8 90.7 11_566 23_655
C10 C7 C8 C6 -136.59(16) 25_666 25_666
C10 C7 C8 C6 -76.4(2) 11_566 25_666
C7 C7 C8 C6 -55.8(5) 23_655 25_666
C9 C7 C8 C6 -0.36(6) 25_666 25_666
C15 C7 C8 C6 -136.55(15) 25_666 25_666
C6 C7 C8 C6 10.7(5) . 25_666
C15 C7 C8 C6 -75.5(2) 11_566 25_666
C11 C7 C8 C6 -161.7(7) 25_666 25_666
C8 C7 C8 C6 -55.8(5) 23_655 25_666
C8 C7 C8 C6 35.0(5) 11_566 25_666
C10 C7 C8 C9 -146.8(4) 25_666 .
C10 C7 C8 C9 -86.6(8) 11_566 .
C7 C7 C8 C9 -66.0 23_655 .
C9 C7 C8 C9 -10.6(6) 25_666 .
C15 C7 C8 C9 -146.8(4) 25_666 .
C6 C7 C8 C9 0.5 . .
C15 C7 C8 C9 -85.7(7) 11_566 .
C11 C7 C8 C9 -171.98(14) 25_666 .
C8 C7 C8 C9 -66.0 23_655 .
C8 C7 C8 C9 24.7 11_566 .
C10 C7 C8 C10 60.2(4) 11_566 25_666
C7 C7 C8 C10 80.8(4) 23_655 25_666
C9 C7 C8 C10 136.2(2) 25_666 25_666
C15 C7 C8 C10 0.0 25_666 25_666
C6 C7 C8 C10 147.3(4) . 25_666
C15 C7 C8 C10 61.1(3) 11_566 25_666
C11 C7 C8 C10 -25.1(5) 25_666 25_666
C8 C7 C8 C10 80.8(4) 23_655 25_666
C8 C7 C8 C10 171.5(4) 11_566 25_666
C10 C7 C8 C14 25.2(5) 25_666 25_666
C10 C7 C8 C14 85.4(9) 11_566 25_666
C7 C7 C8 C14 105.96(14) 23_655 25_666
C9 C7 C8 C14 161.4(7) 25_666 25_666
C15 C7 C8 C14 25.2(5) 25_666 25_666
C6 C7 C8 C14 172.48(14) . 25_666
C15 C7 C8 C14 86.3(9) 11_566 25_666
C11 C7 C8 C14 0.0 25_666 25_666
C8 C7 C8 C14 105.96(15) 23_655 25_666
C8 C7 C8 C14 -163.31(13) 11_566 25_666
C10 C7 C8 C7 -80.8(4) 25_666 23_655
C10 C7 C8 C7 -20.6(8) 11_566 23_655
C9 C7 C8 C7 55.4(6) 25_666 23_655
C15 C7 C8 C7 -80.8(4) 25_666 23_655
C6 C7 C8 C7 66.5 . 23_655
C15 C7 C8 C7 -19.7(7) 11_566 23_655
C11 C7 C8 C7 -105.96(14) 25_666 23_655
C8 C7 C8 C7 0.0 23_655 23_655
C8 C7 C8 C7 90.7 11_566 23_655
C10 C7 C8 C10 -60.2(4) 25_666 11_566
C7 C7 C8 C10 20.6(8) 23_655 11_566
C9 C7 C8 C10 76.02(18) 25_666 11_566
C15 C7 C8 C10 -60.2(4) 25_666 11_566
C6 C7 C8 C10 87.1(8) . 11_566
C15 C7 C8 C10 0.9 11_566 11_566
C11 C7 C8 C10 -85.4(9) 25_666 11_566
C8 C7 C8 C10 20.6(8) 23_655 11_566
C8 C7 C8 C10 111.3(8) 11_566 11_566
C10 C7 C8 C7 -170.1(4) 25_666 11_566
C10 C7 C8 C7 -109.9(8) 11_566 11_566
C7 C7 C8 C7 -89.3 23_655 11_566
C9 C7 C8 C7 -33.9(6) 25_666 11_566
C15 C7 C8 C7 -170.1(4) 25_666 11_566
C6 C7 C8 C7 -22.8 . 11_566
C15 C7 C8 C7 -109.0(7) 11_566 11_566
C11 C7 C8 C7 164.72(14) 25_666 11_566
C8 C7 C8 C7 -89.3 23_655 11_566
C8 C7 C8 C7 1.4 11_566 11_566
C15 C8 C9 C6 37.4(19) 25_666 25_666
C15 C8 C9 C6 63.2(9) 11_566 25_666
C8 C8 C9 C6 69.2(12) 23_655 25_666
C7 C8 C9 C6 147.7(12) . 25_666
C10 C8 C9 C6 138.9(13) 25_666 25_666
C14 C8 C9 C6 -22.2(11) 25_666 25_666
C7 C8 C9 C6 116.4(12) 23_655 25_666
C10 C8 C9 C6 112.5(12) 11_566 25_666
C7 C8 C9 C6 -168.2(16) 11_566 25_666
C15 C8 C9 C7 -154(3) 25_666 11_566
C15 C8 C9 C7 -128.6(10) 11_566 11_566
C8 C8 C9 C7 -122.6(4) 23_655 11_566
C6 C8 C9 C7 168.2(16) 25_666 11_566
C7 C8 C9 C7 -44.1(4) . 11_566
C10 C8 C9 C7 -52.9(5) 25_666 11_566
C14 C8 C9 C7 146.0(5) 25_666 11_566
C7 C8 C9 C7 -75.4(4) 23_655 11_566
C10 C8 C9 C7 -79.2(6) 11_566 11_566
C15 C8 C9 C7 -102(3) 25_666 25_666
C15 C8 C9 C7 -76.1(5) 11_566 25_666
C8 C8 C9 C7 -70.1(4) 23_655 25_666
C6 C8 C9 C7 -139.2(14) 25_666 25_666
C7 C8 C9 C7 8.5(4) . 25_666
C10 C8 C9 C7 -0.37(8) 25_666 25_666
C14 C8 C9 C7 -161.4(6) 25_666 25_666
C7 C8 C9 C7 -22.9(4) 23_655 25_666
C10 C8 C9 C7 -26.70(17) 11_566 25_666
C7 C8 C9 C7 52.5(5) 11_566 25_666
C15 C8 C9 C10 -155(3) 25_666 23_655
C15 C8 C9 C10 -129.0(6) 11_566 23_655
C8 C8 C9 C10 -123.0 23_655 23_655
C6 C8 C9 C10 167.8(12) 25_666 23_655
C7 C8 C9 C10 -44.5 . 23_655
C10 C8 C9 C10 -53.3(3) 25_666 23_655
C14 C8 C9 C10 145.6(2) 25_666 23_655
C7 C8 C9 C10 -75.8 23_655 23_655
C10 C8 C9 C10 -79.7(3) 11_566 23_655
C7 C8 C9 C10 -0.4(4) 11_566 23_655
C15 C8 C9 C10 -113(3) 25_666 .
C15 C8 C9 C10 -87.3(6) 11_566 .
C8 C8 C9 C10 -81.3 23_655 .
C6 C8 C9 C10 -150.5(12) 25_666 .
C7 C8 C9 C10 -2.8 . .
C10 C8 C9 C10 -11.6(3) 25_666 .
C14 C8 C9 C10 -172.7(2) 25_666 .
C7 C8 C9 C10 -34.1 23_655 .
C10 C8 C9 C10 -37.9(3) 11_566 .
C7 C8 C9 C10 41.3(4) 11_566 .
C15 C8 C9 C8 -32(3) 25_666 23_655
C15 C8 C9 C8 -6.0(6) 11_566 23_655
C6 C8 C9 C8 -69.2(12) 25_666 23_655
C7 C8 C9 C8 78.5 . 23_655
C10 C8 C9 C8 69.7(3) 25_666 23_655
C14 C8 C9 C8 -91.4(2) 25_666 23_655
C7 C8 C9 C8 47.2 23_655 23_655
C10 C8 C9 C8 43.4(3) 11_566 23_655
C7 C8 C9 C8 122.6(4) 11_566 23_655
C15 C8 C9 C5 63(3) 25_666 25_666
C15 C8 C9 C5 88.9(7) 11_566 25_666
C8 C8 C9 C5 94.90(19) 23_655 25_666
C6 C8 C9 C5 25.7(11) 25_666 25_666
C7 C8 C9 C5 173.44(19) . 25_666
C10 C8 C9 C5 164.6(5) 25_666 25_666
C14 C8 C9 C5 3.55(5) 25_666 25_666
C7 C8 C9 C5 142.1(2) 23_655 25_666
C10 C8 C9 C5 138.3(4) 11_566 25_666
C7 C8 C9 C5 -142.5(5) 11_566 25_666
C15 C8 C9 C15 26(2) 11_566 25_666
C8 C8 C9 C15 32(3) 23_655 25_666
C6 C8 C9 C15 -37.4(19) 25_666 25_666
C7 C8 C9 C15 110(3) . 25_666
C10 C8 C9 C15 101(3) 25_666 25_666
C14 C8 C9 C15 -60(3) 25_666 25_666
C7 C8 C9 C15 79(3) 23_655 25_666
C10 C8 C9 C15 75(3) 11_566 25_666
C7 C8 C9 C15 154(3) 11_566 25_666
C15 C8 C9 C15 -26(2) 25_666 11_566
C8 C8 C9 C15 6.0(6) 23_655 11_566
C6 C8 C9 C15 -63.2(10) 25_666 11_566
C7 C8 C9 C15 84.5(6) . 11_566
C10 C8 C9 C15 75.7(5) 25_666 11_566
C14 C8 C9 C15 -85.4(7) 25_666 11_566
C7 C8 C9 C15 53.2(6) 23_655 11_566
C10 C8 C9 C15 49.4(4) 11_566 11_566
C7 C8 C9 C15 128.6(10) 11_566 11_566
C6 C9 C10 C7 12.4(6) 25_666 25_666
C7 C9 C10 C7 101(2) 11_566 25_666
C10 C9 C10 C7 118.7(14) 23_655 25_666
C8 C9 C10 C7 42.1(14) . 25_666
C8 C9 C10 C7 -0.4(14) 23_655 25_666
C5 C9 C10 C7 -132.4(13) 25_666 25_666
C15 C9 C10 C7 34.7(14) 25_666 25_666
C15 C9 C10 C7 2.7(11) 11_566 25_666
C6 C9 C10 C10 -106.3(10) 25_666 23_655
C7 C9 C10 C10 -17.3(9) 11_566 23_655
C7 C9 C10 C10 -118.7(14) 25_666 23_655
C8 C9 C10 C10 -76.6 . 23_655
C8 C9 C10 C10 -119.1 23_655 23_655
C5 C9 C10 C10 108.9(3) 25_666 23_655
C15 C9 C10 C10 -84.02(17) 25_666 23_655
C15 C9 C10 C10 -116.1(2) 11_566 23_655
C6 C9 C10 C7 -89.0(16) 25_666 11_566
C7 C9 C10 C7 -101(2) 25_666 11_566
C10 C9 C10 C7 17.3(9) 23_655 11_566
C8 C9 C10 C7 -59.3(9) . 11_566
C8 C9 C10 C7 -101.8(9) 23_655 11_566
C5 C9 C10 C7 126.2(12) 25_666 11_566
C15 C9 C10 C7 -66.7(8) 25_666 11_566
C15 C9 C10 C7 -98.7(11) 11_566 11_566
C6 C9 C10 C11 151.7(10) 25_666 .
C7 C9 C10 C11 -119.3(9) 11_566 .
C7 C9 C10 C11 139.3(14) 25_666 .
C10 C9 C10 C11 -102.0 23_655 .
C8 C9 C10 C11 -178.6 . .
C8 C9 C10 C11 138.9 23_655 .
C5 C9 C10 C11 6.9(3) 25_666 .
C15 C9 C10 C11 174.00(17) 25_666 .
C15 C9 C10 C11 142.0(2) 11_566 .
C6 C9 C10 C15 -26.7(10) 25_666 .
C7 C9 C10 C15 62.2(9) 11_566 .
C7 C9 C10 C15 -39.2(14) 25_666 .
C10 C9 C10 C15 79.5 23_655 .
C8 C9 C10 C15 2.9 . .
C8 C9 C10 C15 -39.6 23_655 .
C5 C9 C10 C15 -171.6(3) 25_666 .
C15 C9 C10 C15 -4.47(17) 25_666 .
C15 C9 C10 C15 -36.5(2) 11_566 .
C6 C9 C10 C8 -19.7(9) 25_666 25_666
C7 C9 C10 C8 69.3(8) 11_566 25_666
C7 C9 C10 C8 -32.1(13) 25_666 25_666
C10 C9 C10 C8 86.61(16) 23_655 25_666
C8 C9 C10 C8 9.99(16) . 25_666
C8 C9 C10 C8 -32.54(16) 23_655 25_666
C5 C9 C10 C8 -164.5(5) 25_666 25_666
C15 C9 C10 C8 2.6 25_666 25_666
C15 C9 C10 C8 -29.4(2) 11_566 25_666
C7 C9 C10 C6 89.0(17) 11_566 25_666
C7 C9 C10 C6 -12.4(5) 25_666 25_666
C10 C9 C10 C6 106.3(10) 23_655 25_666
C8 C9 C10 C6 29.7(10) . 25_666
C8 C9 C10 C6 -12.9(10) 23_655 25_666
C5 C9 C10 C6 -144.9(10) 25_666 25_666
C15 C9 C10 C6 22.3(9) 25_666 25_666
C15 C9 C10 C6 -9.8(8) 11_566 25_666
C6 C9 C10 C15 -58.2(10) 25_666 23_655
C7 C9 C10 C15 30.8(9) 11_566 23_655
C7 C9 C10 C15 -70.6(14) 25_666 23_655
C10 C9 C10 C15 48.1 23_655 23_655
C8 C9 C10 C15 -28.5 . 23_655
C8 C9 C10 C15 -71.0 23_655 23_655
C5 C9 C10 C15 157.0(3) 25_666 23_655
C15 C9 C10 C15 -35.89(17) 25_666 23_655
C15 C9 C10 C15 -67.9(2) 11_566 23_655
C6 C9 C10 C8 -52.5(11) 25_666 11_566
C7 C9 C10 C8 36.5(6) 11_566 11_566
C7 C9 C10 C8 -64.9(16) 25_666 11_566
C10 C9 C10 C8 53.8(3) 23_655 11_566
C8 C9 C10 C8 -22.8(3) . 11_566
C8 C9 C10 C8 -65.3(3) 23_655 11_566
C5 C9 C10 C8 162.7(6) 25_666 11_566
C15 C9 C10 C8 -30.20(19) 25_666 11_566
C15 C9 C10 C8 -62.2(5) 11_566 11_566
C6 C9 C10 C11 -145.8(10) 25_666 23_655
C7 C9 C10 C11 -56.8(9) 11_566 23_655
C7 C9 C10 C11 -158.2(14) 25_666 23_655
C10 C9 C10 C11 -39.5 23_655 23_655
C8 C9 C10 C11 -116.1 . 23_655
C8 C9 C10 C11 -158.6 23_655 23_655
C5 C9 C10 C11 69.4(3) 25_666 23_655
C15 C9 C10 C11 -123.49(17) 25_666 23_655
C15 C9 C10 C11 -155.5(2) 11_566 23_655
C7 C10 C11 C12 -113(3) 25_666 .
C10 C10 C11 C12 102.3 23_655 .
C7 C10 C11 C12 111.0(8) 11_566 .
C9 C10 C11 C12 -178.5 . .
C15 C10 C11 C12 0.0 . .
C8 C10 C11 C12 -9.1(3) 25_666 .
C6 C10 C11 C12 -172.7(2) 25_666 .
C15 C10 C11 C12 38.0 23_655 .
C8 C10 C11 C12 38.4(3) 11_566 .
C11 C10 C11 C12 102.3 23_655 .
C10 C10 C11 C7 -145(3) 23_655 25_666
C7 C10 C11 C7 -136(3) 11_566 25_666
C9 C10 C11 C7 -66(3) . 25_666
C15 C10 C11 C7 113(3) . 25_666
C8 C10 C11 C7 104(3) 25_666 25_666
C6 C10 C11 C7 -60(3) 25_666 25_666
C15 C10 C11 C7 151(3) 23_655 25_666
C8 C10 C11 C7 151(3) 11_566 25_666
C11 C10 C11 C7 -145(3) 23_655 25_666
C7 C10 C11 C11 145(3) 25_666 23_655
C10 C10 C11 C11 0.0 23_655 23_655
C7 C10 C11 C11 8.7(8) 11_566 23_655
C9 C10 C11 C11 79.2 . 23_655
C15 C10 C11 C11 -102.3 . 23_655
C8 C10 C11 C11 -111.4(3) 25_666 23_655
C6 C10 C11 C11 84.9(2) 25_666 23_655
C15 C10 C11 C11 -64.3 23_655 23_655
C8 C10 C11 C11 -63.9(3) 11_566 23_655
C7 C10 C11 C10 145(3) 25_666 23_655
C7 C10 C11 C10 8.7(8) 11_566 23_655
C9 C10 C11 C10 79.2 . 23_655
C15 C10 C11 C10 -102.3 . 23_655
C8 C10 C11 C10 -111.4(3) 25_666 23_655
C6 C10 C11 C10 85.0(2) 25_666 23_655
C15 C10 C11 C10 -64.3 23_655 23_655
C8 C10 C11 C10 -63.9(3) 11_566 23_655
C11 C10 C11 C10 0.0 23_655 23_655
C10 C11 C12 C13 0.0 . .
C7 C11 C12 C13 -7.39(18) 25_666 .
C11 C11 C12 C13 78.9 23_655 .
C10 C11 C12 C13 30.0 23_655 .
C11 C12 C13 C14 0.0 . .
C11 C12 C13 C13 171.7 . 24
C12 C13 C14 C15 0.0 . .
C13 C13 C14 C15 -169.2 24 .
C12 C13 C14 C8 8.0(2) . 25_666
C13 C13 C14 C8 -161.2(2) 24 25_666
C12 C13 C14 C14 -77.2 . 23_655
C13 C13 C14 C14 113.6 24 23_655
C12 C13 C14 C15 -30.7 . 23_655
C13 C13 C14 C15 160.1 24 23_655
C9 C6 C15 C8 -34.6(18) 25_666 25_666
C8 C6 C15 C8 -125(3) 11_566 25_666
C15 C6 C15 C8 -136(2) 23_655 25_666
C7 C6 C15 C8 -60(2) . 25_666
C7 C6 C15 C8 -20(2) 23_655 25_666
C5 C6 C15 C8 123(2) . 25_666
C10 C6 C15 C8 -53(2) 25_666 25_666
C10 C6 C15 C8 -21(2) 11_566 25_666
C9 C6 C15 C15 101.1(8) 25_666 23_655
C8 C6 C15 C15 10.2(8) 11_566 23_655
C8 C6 C15 C15 136(2) 25_666 23_655
C7 C6 C15 C15 75.6 . 23_655
C7 C6 C15 C15 115.7 23_655 23_655
C5 C6 C15 C15 -101.7 . 23_655
C10 C6 C15 C15 83.14(19) 25_666 23_655
C10 C6 C15 C15 115.1(2) 11_566 23_655
C9 C6 C15 C8 90.9(13) 25_666 11_566
C8 C6 C15 C8 125(3) 25_666 11_566
C15 C6 C15 C8 -10.2(8) 23_655 11_566
C7 C6 C15 C8 65.4(8) . 11_566
C7 C6 C15 C8 105.5(8) 23_655 11_566
C5 C6 C15 C8 -111.9(8) . 11_566
C10 C6 C15 C8 72.9(7) 25_666 11_566
C10 C6 C15 C8 104.9(9) 11_566 11_566
C9 C6 C15 C7 16.2(7) 25_666 25_666
C8 C6 C15 C7 -74.7(7) 11_566 25_666
C8 C6 C15 C7 51(2) 25_666 25_666
C15 C6 C15 C7 -84.92(19) 23_655 25_666
C7 C6 C15 C7 -9.3(2) . 25_666
C7 C6 C15 C7 30.8(2) 23_655 25_666
C5 C6 C15 C7 173.4(2) . 25_666
C10 C6 C15 C7 -1.8 25_666 25_666
C10 C6 C15 C7 30.2(2) 11_566 25_666
C9 C6 C15 C14 -155.1(8) 25_666 .
C8 C6 C15 C14 114.0(8) 11_566 .
C8 C6 C15 C14 -121(2) 25_666 .
C15 C6 C15 C14 103.7 23_655 .
C7 C6 C15 C14 179.4 . .
C7 C6 C15 C14 -140.6 23_655 .
C5 C6 C15 C14 2.1 . .
C10 C6 C15 C14 -173.13(19) 25_666 .
C10 C6 C15 C14 -141.2(2) 11_566 .
C9 C6 C15 C10 24.1(8) 25_666 .
C8 C6 C15 C10 -66.8(8) 11_566 .
C8 C6 C15 C10 59(2) 25_666 .
C15 C6 C15 C10 -77.0 23_655 .
C7 C6 C15 C10 -1.4 . .
C7 C6 C15 C10 38.7 23_655 .
C5 C6 C15 C10 -178.7 . .
C10 C6 C15 C10 6.11(19) 25_666 .
C10 C6 C15 C10 38.1(2) 11_566 .
C9 C6 C15 C10 53.9(8) 25_666 23_655
C8 C6 C15 C10 -37.0(8) 11_566 23_655
C8 C6 C15 C10 88(2) 25_666 23_655
C15 C6 C15 C10 -47.3 23_655 23_655
C7 C6 C15 C10 28.3 . 23_655
C7 C6 C15 C10 68.4 23_655 23_655
C5 C6 C15 C10 -149.0 . 23_655
C10 C6 C15 C10 35.87(19) 25_666 23_655
C10 C6 C15 C10 67.8(2) 11_566 23_655
C9 C6 C15 C7 49.6(8) 25_666 11_566
C8 C6 C15 C7 -41.3(5) 11_566 11_566
C8 C6 C15 C7 84(2) 25_666 11_566
C15 C6 C15 C7 -51.5(3) 23_655 11_566
C7 C6 C15 C7 24.1(3) . 11_566
C7 C6 C15 C7 64.2(3) 23_655 11_566
C5 C6 C15 C7 -153.2(3) . 11_566
C10 C6 C15 C7 31.60(19) 25_666 11_566
C10 C6 C15 C7 63.6(4) 11_566 11_566
C8 C6 C15 C9 -90.9(13) 11_566 25_666
C8 C6 C15 C9 34.6(18) 25_666 25_666
C15 C6 C15 C9 -101.1(8) 23_655 25_666
C7 C6 C15 C9 -25.5(8) . 25_666
C7 C6 C15 C9 14.6(8) 23_655 25_666
C5 C6 C15 C9 157.2(8) . 25_666
C10 C6 C15 C9 -18.0(7) 25_666 25_666
C10 C6 C15 C9 14.0(6) 11_566 25_666
C9 C6 C15 C14 139.7(8) 25_666 23_655
C8 C6 C15 C14 48.9(8) 11_566 23_655
C8 C6 C15 C14 174(2) 25_666 23_655
C15 C6 C15 C14 38.6 23_655 23_655
C7 C6 C15 C14 114.2 . 23_655
C7 C6 C15 C14 154.3 23_655 23_655
C5 C6 C15 C14 -63.1 . 23_655
C10 C6 C15 C14 121.76(19) 25_666 23_655
C10 C6 C15 C14 153.7(2) 11_566 23_655
C13 C14 C15 C8 136.1(16) . 25_666
C14 C14 C15 C8 -123.3(16) 23_655 25_666
C15 C14 C15 C8 -123.3(16) 23_655 25_666
C13 C14 C15 C15 -100.6 . 23_655
C8 C14 C15 C15 123.3(16) 25_666 23_655
C14 C14 C15 C15 0.0 23_655 23_655
C13 C14 C15 C8 -116.0(9) . 11_566
C8 C14 C15 C8 108(2) 25_666 11_566
C14 C14 C15 C8 -15.4(9) 23_655 11_566
C15 C14 C15 C8 -15.4(9) 23_655 11_566
C13 C14 C15 C6 179.3 . .
C8 C14 C15 C6 43.2(16) 25_666 .
C14 C14 C15 C6 -80.1 23_655 .
C15 C14 C15 C6 -80.1 23_655 .
C13 C14 C15 C7 10.1(4) . 25_666
C8 C14 C15 C7 -126.1(15) 25_666 25_666
C14 C14 C15 C7 110.7(4) 23_655 25_666
C15 C14 C15 C7 110.6(4) 23_655 25_666
C13 C14 C15 C10 0.0 . .
C8 C14 C15 C10 -136.1(16) 25_666 .
C14 C14 C15 C10 100.6 23_655 .
C15 C14 C15 C10 100.6 23_655 .
C13 C14 C15 C10 -35.7 . 23_655
C8 C14 C15 C10 -171.8(16) 25_666 23_655
C14 C14 C15 C10 64.9 23_655 23_655
C15 C14 C15 C10 64.9 23_655 23_655
C13 C14 C15 C7 -39.1(3) . 11_566
C8 C14 C15 C7 -175.2(19) 25_666 11_566
C14 C14 C15 C7 61.5(3) 23_655 11_566
C15 C14 C15 C7 61.5(3) 23_655 11_566
C13 C14 C15 C9 173.64(18) . 25_666
C8 C14 C15 C9 37.5(16) 25_666 25_666
C14 C14 C15 C9 -85.76(18) 23_655 25_666
C15 C14 C15 C9 -85.77(18) 23_655 25_666
C13 C14 C15 C14 -100.6 . 23_655
C8 C14 C15 C14 123.3(16) 25_666 23_655
C15 C14 C15 C14 0.0 23_655 23_655
C7 C10 C15 C8 0.0 25_666 25_666
C10 C10 C15 C8 99.2(4) 23_655 25_666
C7 C10 C15 C8 78.7(12) 11_566 25_666
C9 C10 C15 C8 30.5(4) . 25_666
C11 C10 C15 C8 -148.0(4) . 25_666
C6 C10 C15 C8 25.9(5) 25_666 25_666
C15 C10 C15 C8 99.2(4) 23_655 25_666
C8 C10 C15 C8 79.6(11) 11_566 25_666
C11 C10 C15 C8 140.2(4) 23_655 25_666
C7 C10 C15 C15 -99.2(4) 25_666 23_655
C10 C10 C15 C15 0.0 23_655 23_655
C7 C10 C15 C15 -20.6(8) 11_566 23_655
C9 C10 C15 C15 -68.7 . 23_655
C11 C10 C15 C15 112.8 . 23_655
C8 C10 C15 C15 -99.2(4) 25_666 23_655
C6 C10 C15 C15 -73.31(14) 25_666 23_655
C8 C10 C15 C15 -19.6(7) 11_566 23_655
C11 C10 C15 C15 40.9 23_655 23_655
C7 C10 C15 C8 -79.6(11) 25_666 11_566
C10 C10 C15 C8 19.6(7) 23_655 11_566
C7 C10 C15 C8 -0.9 11_566 11_566
C9 C10 C15 C8 -49.1(7) . 11_566
C11 C10 C15 C8 132.5(7) . 11_566
C8 C10 C15 C8 -79.6(11) 25_666 11_566
C6 C10 C15 C8 -53.7(6) 25_666 11_566
C15 C10 C15 C8 19.6(7) 23_655 11_566
C11 C10 C15 C8 60.6(7) 23_655 11_566
C7 C10 C15 C6 -31.3(4) 25_666 .
C10 C10 C15 C6 67.9 23_655 .
C7 C10 C15 C6 47.4(8) 11_566 .
C9 C10 C15 C6 -0.7 . .
C11 C10 C15 C6 -179.2 . .
C8 C10 C15 C6 -31.3(4) 25_666 .
C6 C10 C15 C6 -5.37(14) 25_666 .
C15 C10 C15 C6 67.9 23_655 .
C8 C10 C15 C6 48.3(7) 11_566 .
C11 C10 C15 C6 108.9 23_655 .
C10 C10 C15 C7 99.2(4) 23_655 25_666
C7 C10 C15 C7 78.7(12) 11_566 25_666
C9 C10 C15 C7 30.5(4) . 25_666
C11 C10 C15 C7 -148.0(4) . 25_666
C8 C10 C15 C7 0.0 25_666 25_666
C6 C10 C15 C7 25.9(5) 25_666 25_666
C15 C10 C15 C7 99.2(4) 23_655 25_666
C8 C10 C15 C7 79.6(11) 11_566 25_666
C11 C10 C15 C7 140.2(4) 23_655 25_666
C7 C10 C15 C14 148.0(4) 25_666 .
C10 C10 C15 C14 -112.8 23_655 .
C7 C10 C15 C14 -133.4(8) 11_566 .
C9 C10 C15 C14 178.5 . .
C11 C10 C15 C14 0.0 . .
C8 C10 C15 C14 147.9(4) 25_666 .
C6 C10 C15 C14 173.87(14) 25_666 .
C15 C10 C15 C14 -112.8 23_655 .
C8 C10 C15 C14 -132.5(7) 11_566 .
C11 C10 C15 C14 -71.9 23_655 .
C7 C10 C15 C10 -99.2(4) 25_666 23_655
C7 C10 C15 C10 -20.5(8) 11_566 23_655
C9 C10 C15 C10 -68.7 . 23_655
C11 C10 C15 C10 112.8 . 23_655
C8 C10 C15 C10 -99.2(4) 25_666 23_655
C6 C10 C15 C10 -73.31(15) 25_666 23_655
C15 C10 C15 C10 0.0 23_655 23_655
C8 C10 C15 C10 -19.6(7) 11_566 23_655
C11 C10 C15 C10 40.9 23_655 23_655
C7 C10 C15 C7 -78.7(11) 25_666 11_566
C10 C10 C15 C7 20.5(8) 23_655 11_566
C9 C10 C15 C7 -48.1(8) . 11_566
C11 C10 C15 C7 133.4(8) . 11_566
C8 C10 C15 C7 -78.7(11) 25_666 11_566
C6 C10 C15 C7 -52.8(6) 25_666 11_566
C15 C10 C15 C7 20.6(8) 23_655 11_566
C8 C10 C15 C7 0.9 11_566 11_566
C11 C10 C15 C7 61.5(8) 23_655 11_566
C7 C10 C15 C9 -26.6(5) 25_666 25_666
C10 C10 C15 C9 72.56(13) 23_655 25_666
C7 C10 C15 C9 52.0(6) 11_566 25_666
C9 C10 C15 C9 3.88(14) . 25_666
C11 C10 C15 C9 -174.62(14) . 25_666
C8 C10 C15 C9 -26.7(5) 25_666 25_666
C6 C10 C15 C9 -0.7 25_666 25_666
C15 C10 C15 C9 72.57(14) 23_655 25_666
C8 C10 C15 C9 52.9(6) 11_566 25_666
C11 C10 C15 C9 113.50(14) 23_655 25_666
C7 C10 C15 C14 -138.3(4) 25_666 23_655
C10 C10 C15 C14 -39.0 23_655 23_655
C7 C10 C15 C14 -59.6(8) 11_566 23_655
C9 C10 C15 C14 -107.7 . 23_655
C11 C10 C15 C14 73.8 . 23_655
C8 C10 C15 C14 -138.3(4) 25_666 23_655
C6 C10 C15 C14 -112.35(15) 25_666 23_655
C15 C10 C15 C14 -39.0 23_655 23_655
C8 C10 C15 C14 -58.7(7) 11_566 23_655
C11 C10 C15 C14 1.9 23_655 23_655
O2 C1 O1 Cu1 4.5(6) . 19_666
C2 C1 O1 Cu1 -172.7(3) . 19_666
O1 C1 O2 Cu1 -4.3(6) . .
C2 C1 O2 Cu1 172.9(2) . .

loop_
_platon_squeeze_void_nr
_platon_squeeze_void_average_x
_platon_squeeze_void_average_y
_platon_squeeze_void_average_z
_platon_squeeze_void_volume
_platon_squeeze_void_count_electrons
_platon_squeeze_void_content
1 -0.046 -0.033 -0.002 6415 1663 ' '
